data_2014087
loop_
_publ_author_name
'Peng, Yang'
'Li, Yi-Zhi'
'Bao, Song-Song'
'Zheng, Li-Min'

_publ_section_title
;Bis[tris(ethylenediamine)cobalt(III)]
 dichlorobis[\m-(1-hydroxyethylidene)diphosphonato(4--)]diruthenium(II,III)(<i>Ru{--</i>Ru})
 chloride trihydrate
;
_journal_issue 7
_journal_name_full 'Acta Crystallographica Section C'
_journal_page_first m302
_journal_page_last m304
_journal_paper_doi 10.1107/S0108270104009333
_journal_volume 60
_journal_year 2004
_chemical_formula_iupac '[Co (C2 H8 N2)3]2 [Ru2 Cl2 (C2 H4 O7 P2)2] Cl, 3H2 O'
_chemical_formula_moiety '2C6 H24 Co N6 3+, C4 H8 Cl2 O14 P4 Ru2 5-, Cl -, 3H2 O1'
_chemical_formula_sum 'C16 H62 Cl3 Co2 N12 O17 P4 Ru2'
_chemical_formula_weight 1245.01
_chemical_name_systematic
;
Bis[tris(ethylenediamine)cobalt(III)] dichlorobis[\m-(1-
hydroxyethylidene)diphosphonato(4-)]diruthenium(II,III)(Ru---Ru)
chloride trihydrate
;
_space_group_IT_number 2
_symmetry_cell_setting triclinic
_symmetry_space_group_name_Hall '-P 1'
_symmetry_space_group_name_H-M 'P -1'
_atom_sites_solution_hydrogens geom
_atom_sites_solution_primary direct
_atom_sites_solution_secondary difmap
_cell_angle_alpha 90.788(3)
_cell_angle_beta 91.362(4)
_cell_angle_gamma 96.273(3)
_cell_formula_units_Z 2
_cell_length_a 10.5166(16)
_cell_length_b 15.297(2)
_cell_length_c 15.497(2)
_cell_measurement_reflns_used 1000
_cell_measurement_temperature 293(2)
_cell_measurement_theta_max 19.84
_cell_measurement_theta_min 2.32
_cell_volume 2477.1(6)
_computing_cell_refinement SMART
_computing_data_collection 'SMART (Bruker, 2000)'
_computing_data_reduction 'SAINT (Bruker, 2000)'
_computing_molecular_graphics SHELXTL
_computing_publication_material SHELXTL
_computing_structure_refinement SHELXTL
_computing_structure_solution 'SHELXTL (Bruker, 2000)'
_diffrn_ambient_temperature 293(2)
_diffrn_measured_fraction_theta_full 0.982
_diffrn_measured_fraction_theta_max 0.982
_diffrn_measurement_device_type 'Bruker SMART APEX CCD area-detector'
_diffrn_measurement_method '\f and \w scans'
_diffrn_radiation_monochromator graphite
_diffrn_radiation_source 'sealed tube'
_diffrn_radiation_type MoK\a
_diffrn_radiation_wavelength 0.71073
_diffrn_reflns_av_R_equivalents 0.0469
_diffrn_reflns_av_sigmaI/netI 0.0482
_diffrn_reflns_limit_h_max 6
_diffrn_reflns_limit_h_min -12
_diffrn_reflns_limit_k_max 18
_diffrn_reflns_limit_k_min -18
_diffrn_reflns_limit_l_max 18
_diffrn_reflns_limit_l_min -17
_diffrn_reflns_number 12440
_diffrn_reflns_theta_full 25.00
_diffrn_reflns_theta_max 25.00
_diffrn_reflns_theta_min 1.86
_exptl_absorpt_coefficient_mu 1.613
_exptl_absorpt_correction_T_max 0.72
_exptl_absorpt_correction_T_min 0.69
_exptl_absorpt_correction_type multi-scan
_exptl_absorpt_process_details '(SADABS; Bruker, 2000)'
_exptl_crystal_colour brown
_exptl_crystal_density_diffrn 1.669
_exptl_crystal_density_method 'not measured'
_exptl_crystal_description prism
_exptl_crystal_F_000 1262
_exptl_crystal_size_max 0.3
_exptl_crystal_size_mid 0.2
_exptl_crystal_size_min 0.2
_refine_diff_density_max 0.386
_refine_diff_density_min -0.366
_refine_ls_extinction_method none
_refine_ls_goodness_of_fit_ref 1.086
_refine_ls_hydrogen_treatment constr
_refine_ls_matrix_type full
_refine_ls_number_parameters 559
_refine_ls_number_reflns 8573
_refine_ls_number_restraints 0
_refine_ls_restrained_S_all 1.086
_refine_ls_R_factor_all 0.0482
_refine_ls_R_factor_gt 0.0413
_refine_ls_shift/su_max 0.001
_refine_ls_shift/su_mean 0.000
_refine_ls_structure_factor_coef Fsqd
_refine_ls_weighting_details 'calc w=1/[\s^2^(Fo^2^)+(0.06P)^2^] where P=(Fo^2^+2Fc^2^)/3'
_refine_ls_weighting_scheme calc
_refine_ls_wR_factor_gt 0.1085
_refine_ls_wR_factor_ref 0.1094
_reflns_number_gt 6430
_reflns_number_total 8573
_reflns_threshold_expression I>2\s(I)
_cod_data_source_file av1174.cif
_cod_data_source_block I
_cod_depositor_comments
;
The following automatic conversions were performed:
'_symmetry_cell_setting' value 'Triclinic' changed to 'triclinic'
according to '/home/saulius/struct/CIF-dictionaries/cif_core.dic'
dictionary named 'cif_core.dic' version 2.4.1 from 2010-06-29.

Automatic conversion script
Id: cif_fix_enum 1527 2010-12-29 10:47:43Z saulius 

The following automatic conversions were performed:

'_symmetry_cell_setting' value 'Triclinic' changed to 'triclinic'
according to /home/saulius/struct/CIF-dictionaries/cif_core.dic
dictionary named 'cif_core.dic' version 2.4.1 from 2010-06-29.

Automatic conversion script
Id: cif_fix_values 1715 2011-07-08 13:25:40Z adriana 
;
_cod_original_cell_volume 2477.2(6)
_cod_database_code 2014087
_cod_database_fobs_code 2014087

loop_
_symmetry_equiv_pos_as_xyz
'x, y, z'
'-x, -y, -z'

loop_
_atom_site_label
_atom_site_fract_x
_atom_site_fract_y
_atom_site_fract_z
_atom_site_U_iso_or_equiv
_atom_site_adp_type
_atom_site_calc_flag
_atom_site_refinement_flags
_atom_site_occupancy
_atom_site_disorder_assembly
_atom_site_disorder_group
_atom_site_type_symbol
Ru1 0.49084(4) 0.49713(3) 1.07563(2) 0.04397(11) Uani d . 1 . . Ru
Ru2 0.97359(4) -0.07757(3) 0.49578(2) 0.04410(12) Uani d . 1 . . Ru
Co1 0.43294(6) 0.76962(4) 0.24969(4) 0.04687(17) Uani d . 1 . . Co
Co2 0.82572(6) 0.75827(4) 0.76128(4) 0.04562(16) Uani d . 1 . . Co
P1 0.30511(12) 0.36186(8) 0.98100(8) 0.0440(3) Uani d . 1 . . P
P2 0.25596(12) 0.55337(8) 0.98565(8) 0.0453(3) Uani d . 1 . . P
P3 0.82749(12) 0.01841(8) 0.36461(8) 0.0451(3) Uani d . 1 . . P
P4 0.75459(12) 0.01992(8) 0.55309(8) 0.0453(3) Uani d . 1 . . P
Cl1 0.47227(12) 0.49354(8) 1.24256(7) 0.0475(3) Uani d . 1 . . Cl
Cl2 0.92162(12) -0.24439(8) 0.48579(8) 0.0494(3) Uani d . 1 . . Cl
Cl3 0.61973(12) -0.03218(8) 0.85186(8) 0.0496(3) Uani d . 1 . . Cl
C1 0.1789(5) 0.7799(3) 0.2730(3) 0.0514(12) Uani d . 1 . . C
H1A 0.1002 0.8025 0.2545 0.062 Uiso calc R 1 . . H
H1B 0.1816 0.7806 0.3356 0.062 Uiso calc R 1 . . H
C2 0.1746(5) 0.6795(3) 0.2393(4) 0.0521(12) Uani d . 1 . . C
H2A 0.1153 0.6401 0.2714 0.063 Uiso calc R 1 . . H
H2B 0.1536 0.6734 0.1781 0.063 Uiso calc R 1 . . H
C3 0.5849(5) 0.6821(3) 0.3583(3) 0.0520(12) Uani d . 1 . . C
H3A 0.6710 0.6680 0.3712 0.062 Uiso d R 1 . . H
H3B 0.5256 0.6321 0.3738 0.062 Uiso d R 1 . . H
C4 0.5595(5) 0.7607(3) 0.4104(3) 0.0476(11) Uani d . 1 . . C
H4A 0.5492 0.7457 0.4706 0.057 Uiso calc R 1 . . H
H4B 0.6294 0.8073 0.4062 0.057 Uiso calc R 1 . . H
C5 0.6007(5) 0.8719(3) 0.1428(3) 0.0485(11) Uani d . 1 . . C
H5A 0.6707 0.8355 0.1449 0.058 Uiso calc R 1 . . H
H5B 0.6334 0.9298 0.1231 0.058 Uiso calc R 1 . . H
C6 0.4946(5) 0.8307(3) 0.0811(3) 0.0467(11) Uani d . 1 . . C
H6A 0.5303 0.8143 0.0269 0.056 Uiso calc R 1 . . H
H6B 0.4332 0.8723 0.0694 0.056 Uiso calc R 1 . . H
C7 0.5999(5) 0.7807(3) 0.6684(3) 0.0474(11) Uani d . 1 . . C
H7A 0.5385 0.7568 0.6242 0.057 Uiso calc R 1 . . H
H7B 0.6049 0.8443 0.6673 0.057 Uiso calc R 1 . . H
C8 0.5581(5) 0.7482(3) 0.7558(3) 0.0468(11) Uani d . 1 . . C
H8A 0.4854 0.7772 0.7739 0.056 Uiso calc R 1 . . H
H8B 0.5325 0.6854 0.7528 0.056 Uiso calc R 1 . . H
C9 0.9128(5) 0.5892(3) 0.7509(3) 0.0509(12) Uani d . 1 . . C
H9A 0.8876 0.5302 0.7283 0.061 Uiso calc R 1 . . H
H9B 0.9763 0.5870 0.7970 0.061 Uiso calc R 1 . . H
C10 0.9602(5) 0.6511(3) 0.6809(3) 0.0521(12) Uani d . 1 . . C
H10A 1.0424 0.6347 0.6634 0.063 Uiso calc R 1 . . H
H10B 0.9019 0.6401 0.6315 0.063 Uiso calc R 1 . . H
C11 0.9183(5) 0.8691(3) 0.8963(3) 0.0519(12) Uani d . 1 . . C
H11A 0.9838 0.8842 0.9408 0.062 Uiso calc R 1 . . H
H11B 0.8365 0.8808 0.9188 0.062 Uiso calc R 1 . . H
C12 0.9476(5) 0.9232(3) 0.8174(3) 0.0474(11) Uani d . 1 . . C
H12A 0.9352 0.9843 0.8282 0.057 Uiso calc R 1 . . H
H12B 1.0351 0.9201 0.8003 0.057 Uiso calc R 1 . . H
C13 0.1837(5) 0.4374(3) 0.9749(3) 0.0442(11) Uani d . 1 . . C
C14 0.1113(5) 0.4237(3) 0.8875(3) 0.0467(11) Uani d . 1 . . C
H14A 0.0475 0.4639 0.8834 0.070 Uiso calc R 1 . . H
H14B 0.0708 0.3644 0.8830 0.070 Uiso calc R 1 . . H
H14C 0.1704 0.4343 0.8416 0.070 Uiso calc R 1 . . H
C15 0.7018(4) 0.0301(3) 0.4396(3) 0.0430(10) Uani d . 1 . . C
C16 0.6551(5) 0.1227(3) 0.4294(3) 0.0478(11) Uani d . 1 . . C
H16A 0.5885 0.1295 0.4695 0.072 Uiso calc R 1 . . H
H16B 0.6226 0.1285 0.3716 0.072 Uiso calc R 1 . . H
H16C 0.7253 0.1672 0.4409 0.072 Uiso calc R 1 . . H
N1 0.2825(4) 0.8367(3) 0.2442(3) 0.0503(10) Uani d . 1 . . N
H1C 0.2956 0.8851 0.2783 0.060 Uiso calc R 1 . . H
H1D 0.2676 0.8534 0.1897 0.060 Uiso calc R 1 . . H
N2 0.3138(4) 0.6654(3) 0.2594(3) 0.0485(9) Uani d . 1 . . N
H2C 0.3367 0.6237 0.2231 0.058 Uiso calc R 1 . . H
H2D 0.3195 0.6451 0.3134 0.058 Uiso calc R 1 . . H
N3 0.5711(4) 0.6977(3) 0.2672(2) 0.0470(9) Uani d . 1 . . N
H3C 0.5537 0.6462 0.2382 0.056 Uiso calc R 1 . . H
H3D 0.6443 0.7254 0.2473 0.056 Uiso calc R 1 . . H
N4 0.4446(4) 0.7874(3) 0.3747(3) 0.0498(10) Uani d . 1 . . N
H4C 0.4412 0.8447 0.3873 0.060 Uiso calc R 1 . . H
H4D 0.3772 0.7565 0.3988 0.060 Uiso calc R 1 . . H
N5 0.5462(4) 0.8788(3) 0.2299(3) 0.0478(9) Uani d . 1 . . N
H5C 0.5014 0.9257 0.2328 0.057 Uiso calc R 1 . . H
H5D 0.6094 0.8857 0.2704 0.057 Uiso calc R 1 . . H
N6 0.4293(4) 0.7490(3) 0.1252(2) 0.0474(9) Uani d . 1 . . N
H6C 0.4703 0.7020 0.1128 0.057 Uiso calc R 1 . . H
H6D 0.3477 0.7379 0.1057 0.057 Uiso calc R 1 . . H
N7 0.7272(4) 0.7517(3) 0.6517(2) 0.0448(9) Uani d . 1 . . N
H7C 0.7681 0.7868 0.6126 0.054 Uiso calc R 1 . . H
H7D 0.7182 0.6962 0.6306 0.054 Uiso calc R 1 . . H
N8 0.6632(4) 0.7671(3) 0.8173(3) 0.0473(9) Uani d . 1 . . N
H8C 0.6545 0.7288 0.8608 0.057 Uiso calc R 1 . . H
H8D 0.6622 0.8217 0.8395 0.057 Uiso calc R 1 . . H
N9 0.8032(4) 0.6311(2) 0.7792(3) 0.0460(9) Uani d . 1 . . N
H9C 0.7915 0.6207 0.8356 0.055 Uiso calc R 1 . . H
H9D 0.7327 0.6073 0.7498 0.055 Uiso calc R 1 . . H
N10 0.9752(4) 0.7415(3) 0.6970(3) 0.0489(10) Uani d . 1 . . N
H10C 0.9770 0.7717 0.6476 0.059 Uiso calc R 1 . . H
H10D 1.0473 0.7580 0.7283 0.059 Uiso calc R 1 . . H
N11 0.9146(4) 0.7781(2) 0.8728(2) 0.0469(9) Uani d . 1 . . N
H11C 0.8734 0.7447 0.9130 0.056 Uiso calc R 1 . . H
H11D 0.9947 0.7630 0.8695 0.056 Uiso calc R 1 . . H
N12 0.8596(4) 0.8853(2) 0.7524(2) 0.0459(9) Uani d . 1 . . N
H12C 0.8913 0.8984 0.7001 0.055 Uiso calc R 1 . . H
H12D 0.7855 0.9092 0.7566 0.055 Uiso calc R 1 . . H
O1 0.2443(3) 0.2700(2) 0.9768(2) 0.0467(8) Uani d . 1 . . O
O2 0.4029(3) 0.3828(2) 0.9087(2) 0.0465(8) Uani d . 1 . . O
O3 0.3770(3) 0.3822(2) 1.0689(2) 0.0446(7) Uani d . 1 . . O
O4 0.3540(3) 0.5671(2) 0.9129(2) 0.0456(7) Uani d . 1 . . O
O5 0.1528(3) 0.6123(2) 0.9793(2) 0.0455(7) Uani d . 1 . . O
O6 0.3296(3) 0.5609(2) 1.0742(2) 0.0472(8) Uani d . 1 . . O
O7 0.1046(3) 0.4190(2) 1.0471(2) 0.0451(7) Uani d . 1 . . O
H7E 0.0295 0.4107 1.0306 0.054 Uiso calc R 1 . . H
O8 0.9355(3) 0.0916(2) 0.3890(2) 0.0459(7) Uani d . 1 . . O
O9 0.8769(3) -0.0708(2) 0.3834(2) 0.0454(7) Uani d . 1 . . O
O10 0.7762(3) 0.0220(2) 0.2755(2) 0.0473(8) Uani d . 1 . . O
O11 0.6505(3) 0.0295(2) 0.6139(2) 0.0469(8) Uani d . 1 . . O
O12 0.8075(3) -0.0695(2) 0.5574(2) 0.0463(7) Uani d . 1 . . O
O13 0.8665(3) 0.0922(2) 0.5673(2) 0.0452(7) Uani d . 1 . . O
O14 0.5989(3) -0.0386(2) 0.4190(2) 0.0489(8) Uani d . 1 . . O
H14D 0.5318 -0.0167 0.4117 0.059 Uiso calc R 1 . . H
O1W 0.6641(3) 0.1073(2) 0.1513(2) 0.0517(8) Uani d . 1 . . O
H1WA 0.7161 0.0799 0.1804 0.062 Uiso d R 1 . . H
H1WB 0.5880 0.0906 0.1659 0.062 Uiso d R 1 . . H
O2W 0.2669(11) 0.5831(8) 0.7125(8) 0.046(3) Uani d P 0.25 . . O
H2WB 0.2091 0.5466 0.6891 0.055 Uiso d PR 0.25 . . H
H2WD 0.3367 0.5815 0.6863 0.055 Uiso d PR 0.25 . . H
O3W 0.1810(12) 0.7250(8) 0.8344(7) 0.043(3) Uani d P 0.25 . . O
H3WD 0.1987 0.6843 0.8004 0.052 Uiso d PR 0.25 . . H
H3WC 0.2499 0.7518 0.8558 0.052 Uiso d PR 0.25 . . H
O4W 0.8691(13) 0.8099(10) 0.2777(9) 0.057(4) Uani d P 0.25 . . O
H4WA 0.8847 0.8338 0.2294 0.068 Uiso d PR 0.25 . . H
H4WC 0.8789 0.8486 0.3179 0.068 Uiso d PR 0.25 . . H
O5W 0.1730(12) 0.7850(8) 0.0536(8) 0.046(3) Uani d P 0.25 . . O
H5WB 0.0947 0.7691 0.0412 0.055 Uiso d PR 0.25 . . H
H5WC 0.1880 0.8405 0.0493 0.055 Uiso d PR 0.25 . . H
O6W 0.0679(12) 0.1600(7) 0.8929(8) 0.043(3) Uani d P 0.25 . . O
H6WA 0.0627 0.1107 0.9178 0.064 Uiso d PR 0.25 . . H
H6WC 0.0948 0.1542 0.8420 0.064 Uiso d PR 0.25 . . H
O7W 0.9456(13) 0.5207(9) 0.4205(9) 0.054(3) Uani d P 0.25 . . O
H7WB 1.0045 0.4880 0.4119 0.065 Uiso d PR 0.25 . . H
H7WD 0.8916 0.5023 0.4578 0.065 Uiso d PR 0.25 . . H
O8W 0.3120(12) 0.6189(9) 0.4856(8) 0.049(3) Uani d P 0.25 . . O
H8WD 0.3923 0.6233 0.4784 0.059 Uiso d PR 0.25 . . H
H8WA 0.3051 0.5983 0.5576 0.059 Uiso d PR 0.25 . . H
O9W 0.6361(13) 0.5715(8) 0.5703(7) 0.045(3) Uani d P 0.25 . . O
H9WA 0.6254 0.5584 0.5169 0.054 Uiso d PR 0.25 . . H
H9WD 0.5868 0.5365 0.5998 0.054 Uiso d PR 0.25 . . H

loop_
_atom_site_aniso_label
_atom_site_aniso_U_11
_atom_site_aniso_U_22
_atom_site_aniso_U_33
_atom_site_aniso_U_12
_atom_site_aniso_U_13
_atom_site_aniso_U_23
Ru1 0.0434(2) 0.0438(2) 0.0446(2) 0.00423(17) 0.00133(16) 0.00031(16)
Ru2 0.0435(2) 0.0444(2) 0.0443(2) 0.00456(17) 0.00169(16) 0.00038(16)
Co1 0.0457(4) 0.0463(4) 0.0484(4) 0.0043(3) 0.0015(3) -0.0008(3)
Co2 0.0456(4) 0.0456(4) 0.0458(4) 0.0047(3) 0.0022(3) 0.0035(3)
P1 0.0417(6) 0.0447(7) 0.0452(7) 0.0037(5) -0.0001(5) 0.0007(5)
P2 0.0443(7) 0.0451(7) 0.0465(7) 0.0049(5) -0.0004(5) 0.0017(5)
P3 0.0447(7) 0.0458(7) 0.0446(7) 0.0046(5) 0.0003(5) 0.0001(5)
P4 0.0439(7) 0.0471(7) 0.0449(7) 0.0049(5) 0.0020(5) 0.0011(5)
Cl1 0.0505(7) 0.0455(6) 0.0461(6) 0.0033(5) 0.0022(5) 0.0008(5)
Cl2 0.0512(7) 0.0481(6) 0.0488(6) 0.0052(5) 0.0002(5) -0.0006(5)
Cl3 0.0492(7) 0.0473(6) 0.0527(7) 0.0070(5) 0.0005(5) 0.0006(5)
C1 0.051(3) 0.043(3) 0.059(3) 0.001(2) 0.001(2) 0.001(2)
C2 0.048(3) 0.046(3) 0.062(3) 0.003(2) -0.003(2) -0.003(2)
C3 0.051(3) 0.048(3) 0.057(3) 0.005(2) 0.002(2) -0.003(2)
C4 0.050(3) 0.051(3) 0.042(3) 0.005(2) 0.000(2) -0.005(2)
C5 0.047(3) 0.050(3) 0.049(3) 0.008(2) 0.001(2) 0.001(2)
C6 0.050(3) 0.045(3) 0.046(3) 0.007(2) 0.007(2) 0.002(2)
C7 0.048(3) 0.046(3) 0.047(3) -0.001(2) 0.006(2) 0.001(2)
C8 0.044(3) 0.051(3) 0.045(3) 0.006(2) 0.001(2) -0.004(2)
C9 0.057(3) 0.046(3) 0.052(3) 0.014(2) -0.003(2) 0.004(2)
C10 0.052(3) 0.050(3) 0.053(3) 0.005(2) -0.002(2) -0.002(2)
C11 0.049(3) 0.053(3) 0.052(3) -0.003(2) 0.005(2) 0.004(2)
C12 0.043(3) 0.053(3) 0.046(3) 0.005(2) 0.007(2) 0.003(2)
C13 0.053(3) 0.039(2) 0.041(2) 0.009(2) 0.001(2) -0.0041(19)
C14 0.045(3) 0.041(2) 0.053(3) 0.002(2) 0.000(2) 0.003(2)
C15 0.036(2) 0.057(3) 0.036(2) 0.002(2) -0.0003(19) 0.004(2)
C16 0.050(3) 0.047(3) 0.046(3) 0.004(2) 0.000(2) 0.006(2)
N1 0.053(2) 0.047(2) 0.051(2) 0.0044(19) -0.0012(19) -0.0022(18)
N2 0.046(2) 0.043(2) 0.057(2) 0.0014(18) 0.0031(19) -0.0007(18)
N3 0.049(2) 0.046(2) 0.046(2) 0.0059(18) 0.0014(18) -0.0022(17)
N4 0.051(2) 0.043(2) 0.055(2) 0.0026(19) 0.0055(19) -0.0003(18)
N5 0.045(2) 0.047(2) 0.050(2) 0.0020(18) 0.0009(18) -0.0029(18)
N6 0.047(2) 0.050(2) 0.045(2) 0.0066(19) -0.0025(18) -0.0020(18)
N7 0.044(2) 0.044(2) 0.047(2) 0.0068(18) -0.0020(18) 0.0005(17)
N8 0.047(2) 0.048(2) 0.048(2) 0.0071(18) 0.0059(18) 0.0006(18)
N9 0.047(2) 0.046(2) 0.045(2) 0.0047(18) 0.0017(18) 0.0024(17)
N10 0.047(2) 0.050(2) 0.050(2) 0.0068(19) 0.0003(19) 0.0007(18)
N11 0.049(2) 0.044(2) 0.048(2) 0.0074(18) -0.0055(18) 0.0029(17)
N12 0.052(2) 0.040(2) 0.046(2) 0.0016(18) 0.0061(18) 0.0015(17)
O1 0.0466(18) 0.0440(18) 0.0499(19) 0.0062(15) 0.0034(15) -0.0032(14)
O2 0.054(2) 0.0412(17) 0.0435(18) 0.0020(15) -0.0003(15) -0.0031(14)
O3 0.0446(18) 0.0442(18) 0.0449(17) 0.0044(14) -0.0007(14) 0.0019(14)
O4 0.0464(18) 0.0426(17) 0.0485(18) 0.0072(14) 0.0015(15) 0.0037(14)
O5 0.0451(18) 0.0478(18) 0.0432(17) 0.0027(15) 0.0025(14) 0.0044(14)
O6 0.0450(18) 0.0492(18) 0.0482(18) 0.0083(15) 0.0033(15) 0.0020(14)
O7 0.0399(17) 0.0479(18) 0.0477(18) 0.0059(14) 0.0003(14) 0.0013(14)
O8 0.0458(18) 0.0473(18) 0.0451(18) 0.0076(15) 0.0009(15) -0.0005(14)
O9 0.0469(18) 0.0459(18) 0.0435(17) 0.0049(15) 0.0013(14) -0.0021(14)
O10 0.0499(19) 0.0469(18) 0.0448(18) 0.0044(15) -0.0017(15) 0.0001(14)
O11 0.0429(18) 0.0476(18) 0.0494(19) 0.0003(15) 0.0058(15) -0.0010(14)
O12 0.0411(18) 0.0512(19) 0.0464(18) 0.0054(15) -0.0007(14) -0.0027(14)
O13 0.0415(17) 0.0465(18) 0.0485(18) 0.0093(14) 0.0019(14) -0.0018(14)
O14 0.0431(18) 0.0529(19) 0.0499(19) 0.0031(15) -0.0040(15) -0.0027(15)
O1W 0.053(2) 0.053(2) 0.0496(19) 0.0105(16) 0.0005(16) 0.0014(15)
O2W 0.031(6) 0.053(8) 0.054(8) 0.010(6) 0.009(6) 0.008(6)
O3W 0.053(8) 0.045(7) 0.030(6) 0.002(6) -0.013(5) 0.013(5)
O4W 0.046(8) 0.072(9) 0.057(8) 0.032(7) -0.002(6) 0.011(7)
O5W 0.043(7) 0.041(7) 0.053(8) 0.003(6) 0.013(6) 0.006(6)
O6W 0.050(7) 0.031(6) 0.045(7) -0.008(5) -0.013(6) 0.007(5)
O7W 0.055(8) 0.051(8) 0.059(8) 0.016(7) 0.010(7) 0.013(6)
O8W 0.036(7) 0.062(8) 0.053(8) 0.015(6) 0.017(6) 0.008(6)
O9W 0.061(8) 0.044(7) 0.032(6) 0.012(6) 0.002(6) 0.006(5)

loop_
_atom_type_symbol
_atom_type_description
_atom_type_scat_dispersion_real
_atom_type_scat_dispersion_imag
_atom_type_scat_source
C C 0.0033 0.0016 'International Tables Vol C Tables 4.2.6.8 and 6.1.1.4'
H H 0.0000 0.0000 'International Tables Vol C Tables 4.2.6.8 and 6.1.1.4'
N N 0.0061 0.0033 'International Tables Vol C Tables 4.2.6.8 and 6.1.1.4'
O O 0.0106 0.0060 'International Tables Vol C Tables 4.2.6.8 and 6.1.1.4'
P P 0.1023 0.0942 'International Tables Vol C Tables 4.2.6.8 and 6.1.1.4'
Cl Cl 0.1484 0.1585 'International Tables Vol C Tables 4.2.6.8 and 6.1.1.4'
Co Co 0.3494 0.9721 'International Tables Vol C Tables 4.2.6.8 and 6.1.1.4'
Ru Ru -1.2594 0.8363 'International Tables Vol C Tables 4.2.6.8 and 6.1.1.4'

loop_
_geom_angle_atom_site_label_1
_geom_angle_atom_site_label_2
_geom_angle_atom_site_label_3
_geom_angle_site_symmetry_1
_geom_angle_site_symmetry_3
_geom_angle
O4 Ru1 O3 2_667 . 90.69(13)
O4 Ru1 O6 2_667 . 175.38(13)
O3 Ru1 O6 . . 88.41(13)
O4 Ru1 O2 2_667 2_667 92.24(13)
O3 Ru1 O2 . 2_667 174.93(13)
O6 Ru1 O2 . 2_667 88.34(13)
O4 Ru1 Ru1 2_667 2_667 91.52(9)
O3 Ru1 Ru1 . 2_667 92.61(9)
O6 Ru1 Ru1 . 2_667 93.05(9)
O2 Ru1 Ru1 2_667 2_667 91.45(9)
O4 Ru1 Cl1 2_667 . 88.69(10)
O3 Ru1 Cl1 . . 88.33(9)
O6 Ru1 Cl1 . . 86.75(9)
O2 Ru1 Cl1 2_667 . 87.60(9)
Ru1 Ru1 Cl1 2_667 . 179.04(4)
O13 Ru2 O9 2_756 . 90.48(13)
O13 Ru2 O12 2_756 . 176.82(12)
O9 Ru2 O12 . . 88.42(13)
O13 Ru2 O8 2_756 2_756 91.02(13)
O9 Ru2 O8 . 2_756 176.38(13)
O12 Ru2 O8 . 2_756 89.92(13)
O13 Ru2 Ru2 2_756 2_756 91.29(9)
O9 Ru2 Ru2 . 2_756 92.48(9)
O12 Ru2 Ru2 . 2_756 91.74(9)
O8 Ru2 Ru2 2_756 2_756 90.78(9)
O13 Ru2 Cl2 2_756 . 87.55(10)
O9 Ru2 Cl2 . . 87.80(9)
O12 Ru2 Cl2 . . 89.42(10)
O8 Ru2 Cl2 2_756 . 88.97(9)
Ru2 Ru2 Cl2 2_756 . 178.81(4)
N2 Co1 N3 . . 88.64(17)
N2 Co1 N6 . . 88.29(17)
N3 Co1 N6 . . 92.25(16)
N2 Co1 N4 . . 92.12(18)
N3 Co1 N4 . . 84.89(16)
N6 Co1 N4 . . 177.09(18)
N2 Co1 N5 . . 174.68(17)
N3 Co1 N5 . . 94.83(18)
N6 Co1 N5 . . 87.54(17)
N4 Co1 N5 . . 92.21(17)
N2 Co1 N1 . . 87.05(17)
N3 Co1 N1 . . 173.20(17)
N6 Co1 N1 . . 92.88(17)
N4 Co1 N1 . . 90.01(17)
N5 Co1 N1 . . 89.85(17)
N10 Co2 N12 . . 91.33(17)
N10 Co2 N11 . . 95.94(18)
N12 Co2 N11 . . 83.70(16)
N10 Co2 N8 . . 173.79(17)
N12 Co2 N8 . . 92.16(17)
N11 Co2 N8 . . 89.55(17)
N10 Co2 N9 . . 87.89(17)
N12 Co2 N9 . . 174.68(17)
N11 Co2 N9 . . 91.15(16)
N8 Co2 N9 . . 89.10(17)
N10 Co2 N7 . . 88.38(17)
N12 Co2 N7 . . 90.73(16)
N11 Co2 N7 . . 173.01(16)
N8 Co2 N7 . . 86.44(17)
N9 Co2 N7 . . 94.51(16)
O1 P1 O2 . . 112.85(18)
O1 P1 O3 . . 111.01(18)
O2 P1 O3 . . 107.50(18)
O1 P1 C13 . . 110.1(2)
O2 P1 C13 . . 109.4(2)
O3 P1 C13 . . 105.71(19)
O5 P2 O4 . . 113.25(18)
O5 P2 O6 . . 113.20(18)
O4 P2 O6 . . 108.69(19)
O5 P2 C13 . . 109.1(2)
O4 P2 C13 . . 106.1(2)
O6 P2 C13 . . 106.1(2)
O10 P3 O9 . . 111.89(18)
O10 P3 O8 . . 114.68(19)
O9 P3 O8 . . 107.95(18)
O10 P3 C15 . . 109.6(2)
O9 P3 C15 . . 106.4(2)
O8 P3 C15 . . 105.9(2)
O11 P4 O12 . . 113.73(19)
O11 P4 O13 . . 111.75(18)
O12 P4 O13 . . 108.25(18)
O11 P4 C15 . . 112.2(2)
O12 P4 C15 . . 105.2(2)
O13 P4 C15 . . 105.2(2)
N1 C1 C2 . . 115.0(4)
N1 C1 H1A . . 108.5
C2 C1 H1A . . 108.5
N1 C1 H1B . . 108.5
C2 C1 H1B . . 108.5
H1A C1 H1B . . 107.5
N2 C2 C1 . . 98.7(4)
N2 C2 H2A . . 112.0
C1 C2 H2A . . 112.0
N2 C2 H2B . . 112.0
C1 C2 H2B . . 112.0
H2A C2 H2B . . 109.7
N3 C3 C4 . . 111.1(4)
N3 C3 H3A . . 109.4
C4 C3 H3A . . 109.5
N3 C3 H3B . . 109.3
C4 C3 H3B . . 109.5
H3A C3 H3B . . 107.9
N4 C4 C3 . . 105.4(4)
N4 C4 H4A . . 110.7
C3 C4 H4A . . 110.7
N4 C4 H4B . . 110.7
C3 C4 H4B . . 110.7
H4A C4 H4B . . 108.8
N5 C5 C6 . . 108.2(4)
N5 C5 H5A . . 110.1
C6 C5 H5A . . 110.1
N5 C5 H5B . . 110.1
C6 C5 H5B . . 110.1
H5A C5 H5B . . 108.4
C5 C6 N6 . . 107.1(4)
C5 C6 H6A . . 110.3
N6 C6 H6A . . 110.3
C5 C6 H6B . . 110.3
N6 C6 H6B . . 110.3
H6A C6 H6B . . 108.5
N7 C7 C8 . . 108.5(4)
N7 C7 H7A . . 110.0
C8 C7 H7A . . 110.0
N7 C7 H7B . . 110.0
C8 C7 H7B . . 110.0
H7A C7 H7B . . 108.4
N8 C8 C7 . . 109.1(4)
N8 C8 H8A . . 109.9
C7 C8 H8A . . 109.9
N8 C8 H8B . . 109.9
C7 C8 H8B . . 109.9
H8A C8 H8B . . 108.3
N9 C9 C10 . . 100.3(4)
N9 C9 H9A . . 111.7
C10 C9 H9A . . 111.7
N9 C9 H9B . . 111.7
C10 C9 H9B . . 111.7
H9A C9 H9B . . 109.5
N10 C10 C9 . . 119.8(4)
N10 C10 H10A . . 107.4
C9 C10 H10A . . 107.4
N10 C10 H10B . . 107.4
C9 C10 H10B . . 107.4
H10A C10 H10B . . 106.9
N11 C11 C12 . . 108.6(4)
N11 C11 H11A . . 110.0
C12 C11 H11A . . 110.0
N11 C11 H11B . . 110.0
C12 C11 H11B . . 110.0
H11A C11 H11B . . 108.3
N12 C12 C11 . . 104.9(4)
N12 C12 H12A . . 110.8
C11 C12 H12A . . 110.8
N12 C12 H12B . . 110.8
C11 C12 H12B . . 110.8
H12A C12 H12B . . 108.8
O7 C13 C14 . . 113.5(4)
O7 C13 P1 . . 106.0(3)
C14 C13 P1 . . 108.8(3)
O7 C13 P2 . . 107.8(3)
C14 C13 P2 . . 109.4(3)
P1 C13 P2 . . 111.3(3)
C13 C14 H14A . . 109.5
C13 C14 H14B . . 109.5
H14A C14 H14B . . 109.5
C13 C14 H14C . . 109.5
H14A C14 H14C . . 109.5
H14B C14 H14C . . 109.5
O14 C15 C16 . . 110.7(4)
O14 C15 P3 . . 107.3(3)
C16 C15 P3 . . 109.1(3)
O14 C15 P4 . . 109.2(3)
C16 C15 P4 . . 107.8(3)
P3 C15 P4 . . 112.8(2)
C15 C16 H16A . . 109.5
C15 C16 H16B . . 109.5
H16A C16 H16B . . 109.5
C15 C16 H16C . . 109.5
H16A C16 H16C . . 109.5
H16B C16 H16C . . 109.5
C1 N1 Co1 . . 106.2(3)
C1 N1 H1C . . 110.5
Co1 N1 H1C . . 110.5
C1 N1 H1D . . 110.5
Co1 N1 H1D . . 110.5
H1C N1 H1D . . 108.7
C2 N2 Co1 . . 114.2(3)
C2 N2 H2C . . 108.7
Co1 N2 H2C . . 108.7
C2 N2 H2D . . 108.7
Co1 N2 H2D . . 108.7
H2C N2 H2D . . 107.6
C3 N3 Co1 . . 108.5(3)
C3 N3 H3C . . 110.0
Co1 N3 H3C . . 110.0
C3 N3 H3D . . 110.0
Co1 N3 H3D . . 110.0
H3C N3 H3D . . 108.4
C4 N4 Co1 . . 111.9(3)
C4 N4 H4C . . 109.2
Co1 N4 H4C . . 109.2
C4 N4 H4D . . 109.2
Co1 N4 H4D . . 109.2
H4C N4 H4D . . 107.9
C5 N5 Co1 . . 107.9(3)
C5 N5 H5C . . 110.1
Co1 N5 H5C . . 110.1
C5 N5 H5D . . 110.1
Co1 N5 H5D . . 110.1
H5C N5 H5D . . 108.4
C6 N6 Co1 . . 109.3(3)
C6 N6 H6C . . 109.8
Co1 N6 H6C . . 109.8
C6 N6 H6D . . 109.8
Co1 N6 H6D . . 109.8
H6C N6 H6D . . 108.3
C7 N7 Co2 . . 108.0(3)
C7 N7 H7C . . 110.1
Co2 N7 H7C . . 110.1
C7 N7 H7D . . 110.1
Co2 N7 H7D . . 110.1
H7C N7 H7D . . 108.4
C8 N8 Co2 . . 110.2(3)
C8 N8 H8C . . 109.6
Co2 N8 H8C . . 109.6
C8 N8 H8D . . 109.6
Co2 N8 H8D . . 109.6
H8C N8 H8D . . 108.1
C9 N9 Co2 . . 111.9(3)
C9 N9 H9C . . 109.2
Co2 N9 H9C . . 109.2
C9 N9 H9D . . 109.2
Co2 N9 H9D . . 109.2
H9C N9 H9D . . 107.9
C10 N10 Co2 . . 102.4(3)
C10 N10 H10C . . 111.3
Co2 N10 H10C . . 111.3
C10 N10 H10D . . 111.3
Co2 N10 H10D . . 111.3
H10C N10 H10D . . 109.2
C11 N11 Co2 . . 108.8(3)
C11 N11 H11C . . 109.9
Co2 N11 H11C . . 109.9
C11 N11 H11D . . 109.9
Co2 N11 H11D . . 109.9
H11C N11 H11D . . 108.3
C12 N12 Co2 . . 112.6(3)
C12 N12 H12C . . 109.1
Co2 N12 H12C . . 109.1
C12 N12 H12D . . 109.1
Co2 N12 H12D . . 109.1
H12C N12 H12D . . 107.8
P1 O2 Ru1 . 2_667 113.53(17)
P1 O3 Ru1 . . 115.21(18)
P2 O4 Ru1 . 2_667 116.35(18)
P2 O6 Ru1 . . 113.17(18)
C13 O7 H7E . . 109.5
P3 O8 Ru2 . 2_756 115.45(19)
P3 O9 Ru2 . . 115.69(17)
P4 O12 Ru2 . . 115.50(19)
P4 O13 Ru2 . 2_756 116.70(18)
C15 O14 H14D . . 109.5
H1WA O1W H1WB . . 109.5
H2WB O2W H2WD . . 109.8
H3WD O3W H3WC . . 109.5
H4WA O4W H4WC . . 109.8
H5WB O5W H5WC . . 109.5
H6WA O6W H6WC . . 109.5
H7WB O7W H7WD . . 115.1
H8WD O8W H8WA . . 101.7
H9WA O9W H9WD . . 109.8

loop_
_geom_bond_atom_site_label_1
_geom_bond_atom_site_label_2
_geom_bond_site_symmetry_2
_geom_bond_distance
_geom_bond_publ_flag
Ru1 O4 2_667 2.000(3) ?
Ru1 O3 . 2.015(3) ?
Ru1 O6 . 2.047(3) ?
Ru1 O2 2_667 2.051(3) ?
Ru1 Ru1 2_667 2.3587(8) ?
Ru1 Cl1 . 2.5997(13) ?
Ru2 O13 2_756 1.997(3) ?
Ru2 O9 . 2.005(3) ?
Ru2 O12 . 2.025(3) ?
Ru2 O8 2_756 2.031(3) ?
Ru2 Ru2 2_756 2.3785(8) ?
Ru2 Cl2 . 2.5525(13) ?
Co1 N2 . 1.927(4) ?
Co1 N3 . 1.932(4) ?
Co1 N6 . 1.949(4) ?
Co1 N4 . 1.951(4) ?
Co1 N5 . 1.975(4) ?
Co1 N1 . 1.979(4) ?
Co2 N10 . 1.920(4) ?
Co2 N12 . 1.945(4) ?
Co2 N11 . 1.949(4) ?
Co2 N8 . 1.952(4) ?
Co2 N9 . 1.958(4) ?
Co2 N7 . 1.964(4) ?
P1 O1 . 1.479(3) ?
P1 O2 . 1.552(4) ?
P1 O3 . 1.554(3) ?
P1 C13 . 1.815(5) ?
P2 O5 . 1.487(3) ?
P2 O4 . 1.547(4) ?
P2 O6 . 1.556(3) ?
P2 C13 . 1.855(5) ?
P3 O10 . 1.475(3) ?
P3 O9 . 1.541(3) ?
P3 O8 . 1.542(3) ?
P3 C15 . 1.803(5) ?
P4 O11 . 1.479(3) ?
P4 O12 . 1.533(3) ?
P4 O13 . 1.534(3) ?
P4 C15 . 1.845(4) ?
C1 N1 . 1.403(6) ?
C1 C2 . 1.611(7) ?
C1 H1A . 0.9700 ?
C1 H1B . 0.9700 ?
C2 N2 . 1.528(6) ?
C2 H2A . 0.9700 ?
C2 H2B . 0.9700 ?
C3 N3 . 1.442(6) ?
C3 C4 . 1.491(6) ?
C3 H3A . 0.9700 ?
C3 H3B . 0.9701 ?
C4 N4 . 1.420(6) ?
C4 H4A . 0.9700 ?
C4 H4B . 0.9700 ?
C5 N5 . 1.485(6) ?
C5 C6 . 1.528(7) ?
C5 H5A . 0.9700 ?
C5 H5B . 0.9700 ?
C6 N6 . 1.537(6) ?
C6 H6A . 0.9700 ?
C6 H6B . 0.9700 ?
C7 N7 . 1.482(6) ?
C7 C8 . 1.507(7) ?
C7 H7A . 0.9700 ?
C7 H7B . 0.9700 ?
C8 N8 . 1.444(6) ?
C8 H8A . 0.9700 ?
C8 H8B . 0.9700 ?
C9 N9 . 1.452(6) ?
C9 C10 . 1.508(7) ?
C9 H9A . 0.9700 ?
C9 H9B . 0.9700 ?
C10 N10 . 1.393(6) ?
C10 H10A . 0.9700 ?
C10 H10B . 0.9700 ?
C11 N11 . 1.430(6) ?
C11 C12 . 1.505(7) ?
C11 H11A . 0.9700 ?
C11 H11B . 0.9700 ?
C12 N12 . 1.425(6) ?
C12 H12A . 0.9700 ?
C12 H12B . 0.9700 ?
C13 O7 . 1.422(6) ?
C13 C14 . 1.539(6) ?
C14 H14A . 0.9600 ?
C14 H14B . 0.9600 ?
C14 H14C . 0.9600 ?
C15 O14 . 1.450(5) ?
C15 C16 . 1.558(6) ?
C16 H16A . 0.9600 ?
C16 H16B . 0.9600 ?
C16 H16C . 0.9600 ?
N1 H1C . 0.9000 ?
N1 H1D . 0.9000 ?
N2 H2C . 0.9000 ?
N2 H2D . 0.9000 ?
N3 H3C . 0.9000 ?
N3 H3D . 0.9000 ?
N4 H4C . 0.9000 ?
N4 H4D . 0.9000 ?
N5 H5C . 0.9000 ?
N5 H5D . 0.9000 ?
N6 H6C . 0.9000 ?
N6 H6D . 0.9000 ?
N7 H7C . 0.9000 ?
N7 H7D . 0.9000 ?
N8 H8C . 0.9000 ?
N8 H8D . 0.9000 ?
N9 H9C . 0.9000 ?
N9 H9D . 0.9000 ?
N10 H10C . 0.9000 ?
N10 H10D . 0.9000 ?
N11 H11C . 0.9000 ?
N11 H11D . 0.9000 ?
N12 H12C . 0.9000 ?
N12 H12D . 0.9000 ?
O2 Ru1 2_667 2.051(3) ?
O4 Ru1 2_667 2.000(3) ?
O7 H7E . 0.8200 ?
O8 Ru2 2_756 2.031(3) ?
O13 Ru2 2_756 1.997(3) ?
O14 H14D . 0.8200 ?
O1W H1WA . 0.8498 ?
O1W H1WB . 0.8500 ?
O2W H2WB . 0.8499 ?
O2W H2WD . 0.8500 ?
O3W H3WD . 0.8499 ?
O3W H3WC . 0.8501 ?
O4W H4WA . 0.8501 ?
O4W H4WC . 0.8496 ?
O5W H5WB . 0.8500 ?
O5W H5WC . 0.8501 ?
O6W H6WA . 0.8501 ?
O6W H6WC . 0.8501 ?
O7W H7WB . 0.8500 ?
O7W H7WD . 0.8501 ?
O8W H8WD . 0.8500 ?
O8W H8WA . 1.1654 ?
O9W H9WA . 0.8499 ?
O9W H9WD . 0.8500 ?

loop_
_geom_hbond_atom_site_label_D
_geom_hbond_atom_site_label_H
_geom_hbond_atom_site_label_A
_geom_hbond_site_symmetry_A
_geom_hbond_distance_DH
_geom_hbond_distance_HA
_geom_hbond_distance_DA
_geom_hbond_angle_DHA
O3W H3WD O2W . 0.85 2.23 3.081(18) 174
O1W H1WA O10 . 0.85 1.86 2.663(4) 157
N7 H7D O9W . 0.90 2.19 3.062(13) 162
N6 H6D O5W . 0.90 2.19 2.999(14) 150
N1 H1C O11 2_666 0.90 2.13 3.001(5) 162
N4 H4C O11 2_666 0.90 2.24 3.079(5) 154
N5 H5C Cl3 2_666 0.90 2.54 3.320(4) 146
N6 H6C O2 2_666 0.90 1.99 2.872(5) 167
O2W H2WB O7W 2_666 0.85 2.46 3.268(19) 159
O4W H4WA O6W 2_666 0.85 1.97 2.773(19) 157
O6W H6WC O4W 2_666 0.85 1.98 2.773(19) 156
N2 H2C O6 1_554 0.90 2.48 3.282(5) 148
N3 H3C Cl1 1_554 0.90 2.40 3.197(4) 148
N7 H7C O12 1_565 0.90 2.37 3.161(5) 147
N8 H8D Cl3 1_565 0.90 2.33 3.193(4) 160
N10 H10C Cl2 1_565 0.90 2.56 3.323(4) 143
O4W H4WC O9 1_565 0.85 1.59 2.429(15) 169
N8 H8C O3 2_667 0.90 2.03 2.906(5) 164
N9 H9C O7 2_667 0.90 2.22 2.978(5) 141
N11 H11C O1 2_667 0.90 2.13 2.955(5) 151
N9 H9D Cl1 2_667 0.90 2.52 3.297(4) 146
O9W H9WD Cl1 2_667 0.85 2.57 3.270(12) 140
N12 H12C O8 2_766 0.90 2.30 3.106(5) 148
N11 H11D O3W 1_655 0.90 2.18 3.071(14) 169
N10 H10D O3W 1_655 0.90 2.24 3.032(12) 147
N12 H12D Cl3 1_565 0.90 2.54 3.341(4) 149
O7 H7E O5 2_567 0.82 1.91 2.717(5) 167
O14 H14D O11 2_656 0.82 1.94 2.679(5) 150
O1W H1WB Cl3 2_656 0.85 2.28 3.078(4) 157
